data_1549278
loop_
_publ_author_name
'Mokar, Bhanudas Dattatray'
'Jadhav, Prakash D.'
'Pandit, Y. B.'
'Liu, Rai-Shung'

_publ_section_title
;
 Gold-catalyzed (4 + 2)-annulations between \a-alkyl alkenylgold carbenes
 and benzisoxazoles with reactive alkyl groups.
;
_journal_issue 19
_journal_name_full 'Chemical science'
_journal_page_first 4488
_journal_page_last 4492
_journal_paper_doi 10.1039/c8sc00986d
_journal_volume 9
_journal_year 2018
_chemical_formula_moiety 'C20 H19 N O'
_chemical_formula_sum 'C20 H19 N O'
_chemical_formula_weight 289.36
_space_group_IT_number 14
_space_group_name_Hall '-P 2ybc'
_space_group_name_H-M_alt 'P 1 21/c 1'
_symmetry_cell_setting monoclinic
_symmetry_space_group_name_Hall '-P 2ybc'
_symmetry_space_group_name_H-M 'P 1 21/c 1'
_atom_sites_solution_hydrogens geom
_atom_sites_solution_primary direct
_atom_sites_solution_secondary difmap
_audit_creation_method SHELXL-97
_audit_update_record
;
2018-01-24 deposited with the CCDC.
2018-04-23 downloaded from the CCDC.
;
_cell_angle_alpha 90.00
_cell_angle_beta 108.514(6)
_cell_angle_gamma 90.00
_cell_formula_units_Z 4
_cell_length_a 9.5578(12)
_cell_length_b 20.653(2)
_cell_length_c 8.4644(10)
_cell_measurement_reflns_used 8229
_cell_measurement_temperature 200(2)
_cell_measurement_theta_max 24.853
_cell_measurement_theta_min 2.451
_cell_volume 1584.4(3)
_computing_molecular_graphics 'Ortep-3 for Windows (Farrugia, 1997)'
_computing_publication_material 'WinGX publication routines (Farrugia, 1999)'
_computing_structure_refinement 'SHELXL-97 (Sheldrick, 1997)'
_computing_structure_solution 'SHELXS-86 (Sheldrick, 1986)'
_diffrn_ambient_temperature 200(2)
_diffrn_measured_fraction_theta_full 0.995
_diffrn_measured_fraction_theta_max 0.995
_diffrn_measurement_device_type 'D8 Venture'
_diffrn_radiation_monochromator graphite
_diffrn_radiation_source 'fine-focus sealed tube'
_diffrn_radiation_type MoK\a
_diffrn_radiation_wavelength 0.71073
_diffrn_reflns_av_R_equivalents 0.0500
_diffrn_reflns_av_sigmaI/netI 0.0319
_diffrn_reflns_limit_h_max 10
_diffrn_reflns_limit_h_min -11
_diffrn_reflns_limit_k_max 24
_diffrn_reflns_limit_k_min -24
_diffrn_reflns_limit_l_max 10
_diffrn_reflns_limit_l_min -9
_diffrn_reflns_number 21837
_diffrn_reflns_theta_full 25.04
_diffrn_reflns_theta_max 25.04
_diffrn_reflns_theta_min 2.25
_exptl_absorpt_coefficient_mu 0.074
_exptl_absorpt_correction_T_max 0.9941
_exptl_absorpt_correction_T_min 0.9839
_exptl_absorpt_correction_type multi-scan
_exptl_absorpt_process_details SADABS
_exptl_crystal_colour yellow
_exptl_crystal_density_diffrn 1.213
_exptl_crystal_density_method 'not measured'
_exptl_crystal_description prism
_exptl_crystal_F_000 616
_exptl_crystal_size_max 0.22
_exptl_crystal_size_mid 0.21
_exptl_crystal_size_min 0.08
_refine_diff_density_max 0.525
_refine_diff_density_min -0.196
_refine_diff_density_rms 0.049
_refine_ls_extinction_coef 0.016(5)
_refine_ls_extinction_expression Fc^*^=kFc[1+0.001xFc^2^\l^3^/sin(2\q)]^-1/4^
_refine_ls_extinction_method SHELXL
_refine_ls_goodness_of_fit_ref 1.049
_refine_ls_hydrogen_treatment constr
_refine_ls_matrix_type full
_refine_ls_number_parameters 202
_refine_ls_number_reflns 2789
_refine_ls_number_restraints 0
_refine_ls_restrained_S_all 1.049
_refine_ls_R_factor_all 0.0953
_refine_ls_R_factor_gt 0.0687
_refine_ls_shift/su_max 0.014
_refine_ls_shift/su_mean 0.000
_refine_ls_structure_factor_coef Fsqd
_refine_ls_weighting_details 'calc w=1/[\s^2^(Fo^2^)+(0.0742P)^2^+1.9465P] where P=(Fo^2^+2Fc^2^)/3'
_refine_ls_weighting_scheme calc
_refine_ls_wR_factor_gt 0.1679
_refine_ls_wR_factor_ref 0.1948
_reflns_number_gt 2099
_reflns_number_total 2789
_reflns_threshold_expression >2sigma(I)
_cod_data_source_file c8sc00986d2.cif
_cod_data_source_block d19364
_cod_depositor_comments 'Adding full bibliography for 1549278--1549281.cif.'
_cod_original_sg_symbol_H-M 'P 21/c'
_cod_database_code 1549278

loop_
_symmetry_equiv_pos_as_xyz
'x, y, z'
'-x, y+1/2, -z+1/2'
'-x, -y, -z'
'x, -y-1/2, z-1/2'

loop_
_atom_site_label
_atom_site_type_symbol
_atom_site_fract_x
_atom_site_fract_y
_atom_site_fract_z
_atom_site_U_iso_or_equiv
_atom_site_adp_type
_atom_site_occupancy
_atom_site_symmetry_multiplicity
_atom_site_calc_flag
_atom_site_refinement_flags
C1 C 0.1904(3) 0.51912(13) 0.4632(4) 0.0394(7) Uani 1 1 d .
H1 H 0.0819 0.5173 0.4455 0.047 Uiso 1 1 calc R
C2 C 0.2152(3) 0.50112(13) 0.3025(3) 0.0386(7) Uani 1 1 d .
C3 C 0.1218(3) 0.46089(14) 0.1866(4) 0.0445(7) Uani 1 1 d .
H3 H 0.0361 0.4448 0.2074 0.053 Uiso 1 1 calc R
C4 C 0.1478(4) 0.44317(17) 0.0418(4) 0.0593(9) Uani 1 1 d .
H4 H 0.0817 0.4151 -0.0358 0.071 Uiso 1 1 calc R
C5 C 0.2726(4) 0.46706(18) 0.0110(4) 0.0626(10) Uani 1 1 d .
H5 H 0.2916 0.4556 -0.0889 0.075 Uiso 1 1 calc R
C6 C 0.3678(4) 0.50677(17) 0.1230(4) 0.0537(8) Uani 1 1 d .
H6 H 0.4535 0.5223 0.1013 0.064 Uiso 1 1 calc R
C7 C 0.3404(3) 0.52518(14) 0.2715(4) 0.0429(7) Uani 1 1 d .
C8 C 0.3975(3) 0.59545(13) 0.4948(4) 0.0438(7) Uani 1 1 d .
C9 C 0.4825(4) 0.63737(15) 0.6264(5) 0.0566(9) Uani 1 1 d .
C10 C 0.6289(4) 0.66333(17) 0.6327(6) 0.0774(13) Uani 1 1 d .
H10A H 0.7027 0.6288 0.6652 0.116 Uiso 1 1 calc R
H10B H 0.6565 0.6985 0.7143 0.116 Uiso 1 1 calc R
H10C H 0.6241 0.6799 0.5225 0.116 Uiso 1 1 calc R
C11 C 0.4077(4) 0.64557(15) 0.7389(4) 0.0601(10) Uani 1 1 d .
C12 C 0.4600(5) 0.6821(2) 0.8961(6) 0.0954(16) Uani 1 1 d .
H12A H 0.5522 0.7044 0.9026 0.143 Uiso 1 1 calc R
H12B H 0.4774 0.6522 0.9903 0.143 Uiso 1 1 calc R
H12C H 0.3854 0.7140 0.9000 0.143 Uiso 1 1 calc R
C13 C 0.2641(4) 0.61071(16) 0.6863(4) 0.0540(8) Uani 1 1 d .
H13A H 0.1832 0.6397 0.6917 0.065 Uiso 1 1 calc R
H13B H 0.2674 0.5727 0.7587 0.065 Uiso 1 1 calc R
C14 C 0.2416(3) 0.58925(13) 0.5049(3) 0.0393(7) Uani 1 1 d .
C15 C 0.1346(3) 0.63468(13) 0.3783(4) 0.0402(7) Uani 1 1 d .
C16 C 0.1756(3) 0.67138(14) 0.2635(4) 0.0483(8) Uani 1 1 d .
H16 H 0.2728 0.6673 0.2575 0.058 Uiso 1 1 calc R
C17 C 0.0784(3) 0.71380(15) 0.1576(4) 0.0543(8) Uani 1 1 d .
H17 H 0.1097 0.7390 0.0811 0.065 Uiso 1 1 calc R
C18 C -0.0639(4) 0.71973(16) 0.1624(4) 0.0553(8) Uani 1 1 d .
H18 H -0.1305 0.7493 0.0906 0.066 Uiso 1 1 calc R
C19 C -0.1085(3) 0.68249(15) 0.2720(4) 0.0492(8) Uani 1 1 d .
H19 H -0.2068 0.6859 0.2746 0.059 Uiso 1 1 calc R
C20 C -0.0110(3) 0.63994(14) 0.3787(4) 0.0419(7) Uani 1 1 d .
H20 H -0.0436 0.6141 0.4531 0.050 Uiso 1 1 calc R
N1 N 0.4436(2) 0.56618(11) 0.3868(3) 0.0407(6) Uani 1 1 d .
O1 O 0.2626(2) 0.47565(9) 0.5970(2) 0.0427(5) Uani 1 1 d .
H1' H 0.3476 0.4653 0.5817 0.051 Uiso 1 1 d R

loop_
_atom_site_aniso_label
_atom_site_aniso_U_11
_atom_site_aniso_U_22
_atom_site_aniso_U_33
_atom_site_aniso_U_23
_atom_site_aniso_U_13
_atom_site_aniso_U_12
C1 0.0354(14) 0.0404(15) 0.0442(16) 0.0004(12) 0.0151(12) -0.0026(12)
C2 0.0385(14) 0.0374(14) 0.0418(15) 0.0013(12) 0.0154(12) 0.0019(11)
C3 0.0397(15) 0.0461(16) 0.0442(16) -0.0048(13) 0.0083(13) 0.0038(13)
C4 0.069(2) 0.057(2) 0.0440(18) -0.0092(15) 0.0062(16) 0.0169(17)
C5 0.073(2) 0.072(2) 0.0462(19) 0.0024(17) 0.0240(17) 0.0228(19)
C6 0.0518(18) 0.065(2) 0.0505(19) 0.0161(16) 0.0257(15) 0.0137(16)
C7 0.0383(15) 0.0457(16) 0.0464(17) 0.0126(13) 0.0157(13) 0.0049(12)
C8 0.0418(16) 0.0337(14) 0.0543(18) 0.0098(13) 0.0129(14) -0.0006(12)
C9 0.0478(18) 0.0387(16) 0.068(2) 0.0070(15) -0.0036(16) -0.0025(14)
C10 0.0472(19) 0.0458(19) 0.115(3) 0.019(2) -0.008(2) -0.0068(15)
C11 0.061(2) 0.0387(16) 0.060(2) -0.0086(15) -0.0100(17) 0.0052(15)
C12 0.101(3) 0.065(3) 0.084(3) -0.028(2) -0.023(3) 0.008(2)
C13 0.065(2) 0.0466(17) 0.0460(18) -0.0024(14) 0.0117(15) 0.0006(15)
C14 0.0391(15) 0.0383(15) 0.0395(15) -0.0038(12) 0.0109(12) -0.0037(12)
C15 0.0376(14) 0.0340(14) 0.0490(16) -0.0001(12) 0.0136(13) 0.0011(11)
C16 0.0401(16) 0.0449(16) 0.062(2) 0.0141(15) 0.0189(14) 0.0026(13)
C17 0.0507(18) 0.0467(17) 0.067(2) 0.0175(16) 0.0208(16) 0.0054(14)
C18 0.0513(19) 0.0508(18) 0.061(2) 0.0101(16) 0.0136(15) 0.0148(15)
C19 0.0407(16) 0.0527(18) 0.0535(18) -0.0053(15) 0.0138(14) 0.0104(13)
C20 0.0413(15) 0.0389(15) 0.0494(17) -0.0019(13) 0.0199(13) 0.0011(12)
N1 0.0316(11) 0.0411(13) 0.0489(14) 0.0120(11) 0.0122(10) -0.0006(10)
O1 0.0437(11) 0.0436(11) 0.0458(12) 0.0135(9) 0.0212(9) 0.0030(9)

loop_
_atom_type_symbol
_atom_type_description
_atom_type_scat_dispersion_real
_atom_type_scat_dispersion_imag
_atom_type_scat_source
C C 0.0033 0.0016 'International Tables Vol C Tables 4.2.6.8 and 6.1.1.4'
H H 0.0000 0.0000 'International Tables Vol C Tables 4.2.6.8 and 6.1.1.4'
N N 0.0061 0.0033 'International Tables Vol C Tables 4.2.6.8 and 6.1.1.4'
O O 0.0106 0.0060 'International Tables Vol C Tables 4.2.6.8 and 6.1.1.4'

loop_
_geom_angle_atom_site_label_1
_geom_angle_atom_site_label_2
_geom_angle_atom_site_label_3
_geom_angle
O1 C1 C2 112.6(2)
O1 C1 C14 111.7(2)
C2 C1 C14 108.2(2)
O1 C1 H1 108.1
C2 C1 H1 108.1
C14 C1 H1 108.1
C3 C2 C7 118.8(3)
C3 C2 C1 122.8(3)
C7 C2 C1 118.3(3)
C4 C3 C2 122.4(3)
C4 C3 H3 118.8
C2 C3 H3 118.8
C3 C4 C5 118.8(3)
C3 C4 H4 120.6
C5 C4 H4 120.6
C6 C5 C4 120.5(3)
C6 C5 H5 119.8
C4 C5 H5 119.8
C5 C6 C7 120.6(3)
C5 C6 H6 119.7
C7 C6 H6 119.7
C2 C7 C6 118.9(3)
C2 C7 N1 122.1(3)
C6 C7 N1 119.0(3)
N1 C8 C9 126.7(3)
N1 C8 C14 124.2(3)
C9 C8 C14 109.1(3)
C11 C9 C8 108.7(3)
C11 C9 C10 128.7(3)
C8 C9 C10 122.6(4)
C9 C10 H10A 109.5
C9 C10 H10B 109.5
H10A C10 H10B 109.5
C9 C10 H10C 109.5
H10A C10 H10C 109.5
H10B C10 H10C 109.5
C9 C11 C12 126.0(4)
C9 C11 C13 111.6(3)
C12 C11 C13 122.3(4)
C11 C12 H12A 109.5
C11 C12 H12B 109.5
H12A C12 H12B 109.5
C11 C12 H12C 109.5
H12A C12 H12C 109.5
H12B C12 H12C 109.5
C11 C13 C14 105.1(3)
C11 C13 H13A 110.7
C14 C13 H13A 110.7
C11 C13 H13B 110.7
C14 C13 H13B 110.7
H13A C13 H13B 108.8
C8 C14 C1 108.2(2)
C8 C14 C15 110.7(2)
C1 C14 C15 108.8(2)
C8 C14 C13 101.6(2)
C1 C14 C13 115.7(2)
C15 C14 C13 111.6(2)
C16 C15 C20 117.6(3)
C16 C15 C14 123.3(2)
C20 C15 C14 119.1(2)
C17 C16 C15 121.5(3)
C17 C16 H16 119.3
C15 C16 H16 119.3
C18 C17 C16 120.2(3)
C18 C17 H17 119.9
C16 C17 H17 119.9
C19 C18 C17 119.4(3)
C19 C18 H18 120.3
C17 C18 H18 120.3
C18 C19 C20 120.5(3)
C18 C19 H19 119.8
C20 C19 H19 119.8
C19 C20 C15 120.7(3)
C19 C20 H20 119.6
C15 C20 H20 119.6
C8 N1 C7 116.6(2)
C1 O1 H1' 105.6

loop_
_geom_bond_atom_site_label_1
_geom_bond_atom_site_label_2
_geom_bond_distance
C1 O1 1.438(3)
C1 C2 1.500(4)
C1 C14 1.534(4)
C1 H1 1.0000
C2 C3 1.376(4)
C2 C7 1.395(4)
C3 C4 1.376(4)
C3 H3 0.9500
C4 C5 1.390(5)
C4 H4 0.9500
C5 C6 1.361(5)
C5 H5 0.9500
C6 C7 1.415(4)
C6 H6 0.9500
C7 N1 1.425(4)
C8 N1 1.285(4)
C8 C9 1.441(4)
C8 C14 1.525(4)
C9 C11 1.371(5)
C9 C10 1.484(5)
C10 H10A 0.9800
C10 H10B 0.9800
C10 H10C 0.9800
C11 C12 1.472(5)
C11 C13 1.487(5)
C12 H12A 0.9800
C12 H12B 0.9800
C12 H12C 0.9800
C13 C14 1.546(4)
C13 H13A 0.9900
C13 H13B 0.9900
C14 C15 1.542(4)
C15 C16 1.383(4)
C15 C20 1.398(4)
C16 C17 1.380(4)
C16 H16 0.9500
C17 C18 1.380(4)
C17 H17 0.9500
C18 C19 1.372(5)
C18 H18 0.9500
C19 C20 1.387(4)
C19 H19 0.9500
C20 H20 0.9500
O1 H1' 0.8885
